data_4502530
loop_
_publ_author_name
'Zhang, Jian-Yong'
'Cheng, Ai-Ling'
'Sun, Qian'
'Yue, Qi'
'Gao, En-Qing'

_publ_section_title
;
 Syntheses, Structures, and Properties of Honeycomb and Square Grid
 Coordination Polymers with In Situ Formed
 5-(2&#x2032;-Pyrimidyl)tetrazolate
;
_journal_issue 7
_journal_name_full 'Crystal Growth &amp; Design'
_journal_page_first 2908
_journal_paper_doi 10.1021/cg9013398
_journal_volume 10
_journal_year 2010
_chemical_formula_sum 'C18 H17 Cd N19 Na O1.5'
_chemical_formula_weight 658.90
_chemical_name_systematic
; 
 ? 
;
_space_group_IT_number 163
_symmetry_cell_setting trigonal
_symmetry_space_group_name_Hall '-P 3 2c'
_symmetry_space_group_name_H-M 'P -3 1 c'
_atom_sites_solution_hydrogens geom
_atom_sites_solution_primary direct
_atom_sites_solution_secondary difmap
_audit_creation_method SHELXL-97
_cell_angle_alpha 90.00
_cell_angle_beta 90.00
_cell_angle_gamma 120.00
_cell_formula_units_Z 2
_cell_length_a 10.8014(5)
_cell_length_b 10.8014(5)
_cell_length_c 13.6319(12)
_cell_measurement_reflns_used 5401
_cell_measurement_temperature 296(2)
_cell_measurement_theta_max 27.44
_cell_measurement_theta_min 2.18
_cell_volume 1377.36(15)
_computing_cell_refinement 'Bruker XSCANS'
_computing_data_collection 'Bruker XSCANS'
_computing_data_reduction 'Bruker SHELXTL'
_computing_molecular_graphics 'Bruker SHELXTL'
_computing_publication_material 'Bruker SHELXTL'
_computing_structure_refinement 'Bruker SHELXTL'
_computing_structure_solution 'Bruker SHELXTL'
_diffrn_ambient_temperature 296(2)
_diffrn_measured_fraction_theta_full 0.998
_diffrn_measured_fraction_theta_max 0.998
_diffrn_measurement_device_type 'CCD area detector'
_diffrn_measurement_method 'phi and omega scans'
_diffrn_radiation_monochromator graphite
_diffrn_radiation_source 'fine-focus sealed tube'
_diffrn_radiation_type MoK\a
_diffrn_radiation_wavelength 0.71073
_diffrn_reflns_av_R_equivalents 0.0222
_diffrn_reflns_av_sigmaI/netI 0.0144
_diffrn_reflns_limit_h_max 12
_diffrn_reflns_limit_h_min -14
_diffrn_reflns_limit_k_max 13
_diffrn_reflns_limit_k_min -9
_diffrn_reflns_limit_l_max 17
_diffrn_reflns_limit_l_min -17
_diffrn_reflns_number 8205
_diffrn_reflns_theta_full 27.48
_diffrn_reflns_theta_max 27.48
_diffrn_reflns_theta_min 2.18
_exptl_absorpt_coefficient_mu 0.862
_exptl_absorpt_correction_T_max 0.9343
_exptl_absorpt_correction_T_min 0.8465
_exptl_absorpt_correction_type multi-scan
_exptl_absorpt_process_details SADABS
_exptl_crystal_colour pale-yellow
_exptl_crystal_density_diffrn 1.589
_exptl_crystal_density_method 'not measured'
_exptl_crystal_description 'prism-shaped crystal'
_exptl_crystal_F_000 658
_exptl_crystal_size_max 0.20
_exptl_crystal_size_mid 0.15
_exptl_crystal_size_min 0.08
_refine_diff_density_max 0.706
_refine_diff_density_min -0.673
_refine_diff_density_rms 0.130
_refine_ls_extinction_method none
_refine_ls_goodness_of_fit_ref 1.188
_refine_ls_hydrogen_treatment constr
_refine_ls_matrix_type full
_refine_ls_number_parameters 78
_refine_ls_number_reflns 1061
_refine_ls_number_restraints 11
_refine_ls_restrained_S_all 1.220
_refine_ls_R_factor_all 0.0570
_refine_ls_R_factor_gt 0.0550
_refine_ls_shift/su_max 0.000
_refine_ls_shift/su_mean 0.000
_refine_ls_structure_factor_coef Fsqd
_refine_ls_weighting_details 'calc w=1/[\s^2^(Fo^2^)+(0.1342P)^2^+1.4100P] where P=(Fo^2^+2Fc^2^)/3'
_refine_ls_weighting_scheme calc
_refine_ls_wR_factor_gt 0.1899
_refine_ls_wR_factor_ref 0.1918
_reflns_number_gt 985
_reflns_number_total 1061
_reflns_threshold_expression >2sigma(I)
_cod_data_source_file cg9013398_si_004.cif
_cod_data_source_block s
_cod_depositor_comments
;
The following automatic conversions were performed:

'_symmetry_cell_setting' value 'Trigonal' changed to 'trigonal'
according to /home/saulius/struct/CIF-dictionaries/cif_core.dic
dictionary named 'cif_core.dic' version 2.4.2 from 2011-04-26.

Automatic conversion script
Id: cif_fix_values 1715 2011-07-08 13:25:40Z adriana 
;
_cod_original_sg_symbol_H-M 'P-31c '
_cod_original_formula_sum 'C18 H17 Cd N19 Na O1.50'
_cod_database_code 4502530

loop_
_symmetry_equiv_pos_as_xyz
'x, y, z'
'-y, x-y, z'
'-x+y, -x, z'
'-y, -x, -z+1/2'
'-x+y, y, -z+1/2'
'x, x-y, -z+1/2'
'-x, -y, -z'
'y, -x+y, -z'
'x-y, x, -z'
'y, x, z-1/2'
'x-y, -y, z-1/2'
'-x, -x+y, z-1/2'

loop_
_atom_site_label
_atom_site_type_symbol
_atom_site_fract_x
_atom_site_fract_y
_atom_site_fract_z
_atom_site_U_iso_or_equiv
_atom_site_adp_type
_atom_site_occupancy
_atom_site_symmetry_multiplicity
_atom_site_calc_flag
_atom_site_refinement_flags
_atom_site_disorder_assembly
_atom_site_disorder_group
Na1 Na 0.3333 0.6667 0.2500 0.0399(16) Uani 0.905(7) 6 d SP . .
Cd1 Cd 0.3333 0.6667 0.2500 0.0399(16) Uani 0.095(7) 6 d SP . .
Cd2 Cd 0.6667 0.3333 0.2500 0.0346(4) Uani 0.905(7) 6 d SP . .
Na2 Na 0.6667 0.3333 0.2500 0.0346(4) Uani 0.095(7) 6 d SP . .
C1 C 0.4704(7) 0.4637(7) 0.2889(9) 0.100(4) Uani 1 1 d D . .
N4 N 0.5023(6) 0.3722(6) 0.3387(6) 0.0737(18) Uani 1 1 d . A .
N1 N 0.3764(7) 0.4909(7) 0.3397(6) 0.083(2) Uani 1 1 d . A .
N3 N 0.4139(15) 0.3303(13) 0.4065(10) 0.068(3) Uani 0.50 1 d PD A 1
N2 N 0.3434(14) 0.3963(16) 0.4062(10) 0.070(3) Uani 0.50 1 d PD A 1
C2 C 0.3129(19) 0.435(2) 0.4500(18) 0.084(5) Uani 0.50 1 d PD A 2
H2A H 0.2587 0.4658 0.4839 0.101 Uiso 0.50 1 calc PR A 2
C3 C 0.3474(18) 0.3367(17) 0.4883(14) 0.078(5) Uani 0.50 1 d PDU A 2
H3A H 0.3016 0.2884 0.5454 0.094 Uiso 0.50 1 calc PR A 2
C4 C 0.445(2) 0.307(2) 0.4465(15) 0.076(4) Uani 0.50 1 d PDU A 2
H4A H 0.4775 0.2526 0.4788 0.092 Uiso 0.50 1 calc PR A 2

loop_
_atom_site_aniso_label
_atom_site_aniso_U_11
_atom_site_aniso_U_22
_atom_site_aniso_U_33
_atom_site_aniso_U_23
_atom_site_aniso_U_13
_atom_site_aniso_U_12
Na1 0.0383(18) 0.0383(18) 0.043(2) 0.000 0.000 0.0192(9)
Cd1 0.0383(18) 0.0383(18) 0.043(2) 0.000 0.000 0.0192(9)
Cd2 0.0318(4) 0.0318(4) 0.0401(5) 0.000 0.000 0.0159(2)
Na2 0.0318(4) 0.0318(4) 0.0401(5) 0.000 0.000 0.0159(2)
C1 0.040(3) 0.037(3) 0.221(13) 0.020(4) 0.026(5) 0.019(3)
N4 0.052(3) 0.054(3) 0.119(5) 0.010(3) 0.032(3) 0.029(2)
N1 0.060(3) 0.070(4) 0.130(6) 0.043(4) 0.023(4) 0.040(3)
N3 0.064(7) 0.079(9) 0.061(7) -0.007(6) 0.015(6) 0.036(6)
N2 0.088(9) 0.075(8) 0.063(7) 0.026(6) 0.013(6) 0.053(7)
C2 0.080(10) 0.078(10) 0.108(15) 0.005(10) -0.002(9) 0.050(8)
C3 0.075(8) 0.081(8) 0.062(8) 0.028(6) 0.028(6) 0.027(6)
C4 0.077(8) 0.076(8) 0.080(9) 0.028(7) 0.012(7) 0.042(6)

loop_
_atom_type_symbol
_atom_type_description
_atom_type_scat_dispersion_real
_atom_type_scat_dispersion_imag
_atom_type_scat_source
C C 0.0033 0.0016 'International Tables Vol C Tables 4.2.6.8 and 6.1.1.4'
H H 0.0000 0.0000 'International Tables Vol C Tables 4.2.6.8 and 6.1.1.4'
N N 0.0061 0.0033 'International Tables Vol C Tables 4.2.6.8 and 6.1.1.4'
Cd Cd -0.8075 1.2024 'International Tables Vol C Tables 4.2.6.8 and 6.1.1.4'
Na Na 0.0362 0.0249 'International Tables Vol C Tables 4.2.6.8 and 6.1.1.4'
O O 0.0106 0.0060 'International Tables Vol C Tables 4.2.6.8 and 6.1.1.4'

loop_
_geom_angle_atom_site_label_1
_geom_angle_atom_site_label_2
_geom_angle_atom_site_label_3
_geom_angle
_geom_angle_site_symmetry_1
_geom_angle_site_symmetry_3
N1 Na1 N1 69.4(3) 5 3_565
N1 Na1 N1 97.9(3) 5 6_565
N1 Na1 N1 97.4(4) 3_565 6_565
N1 Na1 N1 161.4(3) 5 2_665
N1 Na1 N1 97.9(3) 3_565 2_665
N1 Na1 N1 69.4(3) 6_565 2_665
N1 Na1 N1 97.4(4) 5 .
N1 Na1 N1 97.9(3) 3_565 .
N1 Na1 N1 161.4(3) 6_565 .
N1 Na1 N1 97.9(3) 2_665 .
N1 Na1 N1 97.9(3) 5 4_665
N1 Na1 N1 161.4(3) 3_565 4_665
N1 Na1 N1 97.9(3) 6_565 4_665
N1 Na1 N1 97.4(4) 2_665 4_665
N1 Na1 N1 69.4(3) . 4_665
N1 Cd1 N1 69.4(3) 5 3_565
N1 Cd1 N1 97.9(3) 5 6_565
N1 Cd1 N1 97.4(4) 3_565 6_565
N1 Cd1 N1 161.4(3) 5 2_665
N1 Cd1 N1 97.9(3) 3_565 2_665
N1 Cd1 N1 69.4(3) 6_565 2_665
N1 Cd1 N1 97.4(4) 5 .
N1 Cd1 N1 97.9(3) 3_565 .
N1 Cd1 N1 161.4(3) 6_565 .
N1 Cd1 N1 97.9(3) 2_665 .
N1 Cd1 N1 97.9(3) 5 4_665
N1 Cd1 N1 161.4(3) 3_565 4_665
N1 Cd1 N1 97.9(3) 6_565 4_665
N1 Cd1 N1 97.4(4) 2_665 4_665
N1 Cd1 N1 69.4(3) . 4_665
N4 Cd2 N4 72.2(3) 6 2_655
N4 Cd2 N4 162.2(3) 6 3_665
N4 Cd2 N4 96.0(3) 2_655 3_665
N4 Cd2 N4 96.0(3) 6 5_655
N4 Cd2 N4 98.4(3) 2_655 5_655
N4 Cd2 N4 72.2(3) 3_665 5_655
N4 Cd2 N4 98.4(3) 6 .
N4 Cd2 N4 96.0(3) 2_655 .
N4 Cd2 N4 96.0(3) 3_665 .
N4 Cd2 N4 162.2(3) 5_655 .
N4 Cd2 N4 96.0(3) 6 4_665
N4 Cd2 N4 162.2(3) 2_655 4_665
N4 Cd2 N4 98.4(3) 3_665 4_665
N4 Cd2 N4 96.0(3) 5_655 4_665
N4 Cd2 N4 72.2(3) . 4_665
N4 Na2 N4 72.2(3) 6 2_655
N4 Na2 N4 162.2(3) 6 3_665
N4 Na2 N4 96.0(3) 2_655 3_665
N4 Na2 N4 96.0(3) 6 5_655
N4 Na2 N4 98.4(3) 2_655 5_655
N4 Na2 N4 72.2(3) 3_665 5_655
N4 Na2 N4 98.4(3) 6 .
N4 Na2 N4 96.0(3) 2_655 .
N4 Na2 N4 96.0(3) 3_665 .
N4 Na2 N4 162.2(3) 5_655 .
N4 Na2 N4 96.0(3) 6 4_665
N4 Na2 N4 162.2(3) 2_655 4_665
N4 Na2 N4 98.4(3) 3_665 4_665
N4 Na2 N4 96.0(3) 5_655 4_665
N4 Na2 N4 72.2(3) . 4_665
N4 Na2 C1 24.3(3) 6 6
N4 Na2 C1 47.9(3) 2_655 6
N4 Na2 C1 142.2(2) 3_665 6
N4 Na2 C1 99.2(2) 5_655 6
N4 Na2 C1 98.2(2) . 6
N4 Na2 C1 119.3(2) 4_665 6
N4 Na2 C1 47.9(3) 6 2_655
N4 Na2 C1 24.3(3) 2_655 2_655
N4 Na2 C1 119.3(2) 3_665 2_655
N4 Na2 C1 98.2(2) 5_655 2_655
N4 Na2 C1 99.2(2) . 2_655
N4 Na2 C1 142.2(2) 4_665 2_655
C1 Na2 C1 23.6(4) 6 2_655
N4 Na2 C1 142.2(2) 6 3_665
N4 Na2 C1 99.2(2) 2_655 3_665
N4 Na2 C1 24.3(3) 3_665 3_665
N4 Na2 C1 47.9(3) 5_655 3_665
N4 Na2 C1 119.3(2) . 3_665
N4 Na2 C1 98.2(2) 4_665 3_665
C1 Na2 C1 134.0(2) 6 3_665
C1 Na2 C1 117.17(13) 2_655 3_665
N4 Na2 C1 119.3(2) 6 5_655
N4 Na2 C1 98.2(2) 2_655 5_655
N4 Na2 C1 47.9(3) 3_665 5_655
N4 Na2 C1 24.3(3) 5_655 5_655
N4 Na2 C1 142.2(2) . 5_655
N4 Na2 C1 99.2(2) 4_665 5_655
C1 Na2 C1 117.17(13) 6 5_655
C1 Na2 C1 108.0(3) 2_655 5_655
C1 Na2 C1 23.6(4) 3_665 5_655
N4 Na2 C1 99.2(2) 6 4_665
N4 Na2 C1 142.2(2) 2_655 4_665
N4 Na2 C1 98.2(2) 3_665 4_665
N4 Na2 C1 119.3(2) 5_655 4_665
N4 Na2 C1 47.9(3) . 4_665
N4 Na2 C1 24.3(3) 4_665 4_665
C1 Na2 C1 117.17(13) 6 4_665
C1 Na2 C1 134.0(2) 2_655 4_665
C1 Na2 C1 108.0(3) 3_665 4_665
C1 Na2 C1 117.17(13) 5_655 4_665
C1 C1 N1 124.3(4) 4_665 .
C1 C1 N4 122.6(4) 4_665 .
N1 C1 N4 112.5(9) . .
C1 C1 N2 163.7(4) 4_665 .
N1 C1 N2 39.5(5) . .
N4 C1 N2 73.5(6) . .
N3 N4 C1 101.8(8) . .
N3 N4 C4 26.6(8) . .
C1 N4 C4 125.7(8) . .
N3 N4 Na2 146.1(7) . .
C1 N4 Na2 110.9(5) . .
C4 N4 Na2 123.3(7) . .
N3 N4 Cd2 146.1(7) . .
C1 N4 Cd2 110.9(5) . .
C4 N4 Cd2 123.3(7) . .
Na2 N4 Cd2 0.0 . .
N2 N1 C1 97.3(7) . .
N2 N1 C2 32.2(8) . .
C1 N1 C2 126.8(8) . .
N2 N1 Cd1 151.1(7) . .
C1 N1 Cd1 110.8(6) . .
C2 N1 Cd1 122.0(7) . .
N2 N1 Na1 151.1(7) . .
C1 N1 Na1 110.8(6) . .
C2 N1 Na1 122.0(7) . .
Cd1 N1 Na1 0.0 . .
N4 N3 N2 111.1(11) . .
N1 N2 N3 116.3(11) . .
N1 N2 C1 43.3(5) . .
N3 N2 C1 73.3(8) . .
C3 C2 N1 113.9(16) . .
C3 C2 H2A 123.0 . .
N1 C2 H2A 123.0 . .
C4 C3 C2 123.6(16) . .
C4 C3 H3A 118.2 . .
C2 C3 H3A 118.2 . .
C3 C4 N4 116.6(13) . .
C3 C4 H4A 121.7 . .
N4 C4 H4A 121.7 . .

loop_
_geom_bond_atom_site_label_1
_geom_bond_atom_site_label_2
_geom_bond_distance
_geom_bond_site_symmetry_2
Na1 N1 2.490(6) 5
Na1 N1 2.490(6) 3_565
Na1 N1 2.490(6) 6_565
Na1 N1 2.490(6) 2_665
Na1 N1 2.490(6) .
Na1 N1 2.490(6) 4_665
Cd1 N1 2.490(6) 5
Cd1 N1 2.490(6) 3_565
Cd1 N1 2.490(6) 6_565
Cd1 N1 2.490(6) 2_665
Cd1 N1 2.490(6) .
Cd1 N1 2.490(6) 4_665
Cd2 N4 2.352(5) 6
Cd2 N4 2.352(5) 2_655
Cd2 N4 2.352(5) 3_665
Cd2 N4 2.352(5) 5_655
Cd2 N4 2.352(5) .
Cd2 N4 2.352(5) 4_665
Na2 N4 2.352(5) 6
Na2 N4 2.352(5) 2_655
Na2 N4 2.352(5) 3_665
Na2 N4 2.352(5) 5_655
Na2 N4 2.352(5) .
Na2 N4 2.352(5) 4_665
Na2 C1 3.122(5) 6
Na2 C1 3.122(5) 2_655
Na2 C1 3.122(5) 3_665
Na2 C1 3.122(5) 5_655
Na2 C1 3.122(5) 4_665
C1 C1 1.28(2) 4_665
C1 N1 1.376(10) .
C1 N4 1.378(10) .
C1 N2 1.992(13) .
N4 N3 1.240(13) .
N4 C4 1.612(18) .
N1 N2 1.276(13) .
N1 C2 1.64(2) .
N3 N2 1.278(16) .
C2 C3 1.388(17) .
C2 H2A 0.9300 .
C3 C4 1.373(17) .
C3 H3A 0.9300 .
C4 H4A 0.9300 .

loop_
_geom_torsion_atom_site_label_1
_geom_torsion_atom_site_label_2
_geom_torsion_atom_site_label_3
_geom_torsion_atom_site_label_4
_geom_torsion
_geom_torsion_site_symmetry_1
C1 C1 N4 N3 -178.6(14) 4_665
N1 C1 N4 N3 10.0(12) .
N2 C1 N4 N3 3.5(9) .
C1 C1 N4 C4 168.4(15) 4_665
N1 C1 N4 C4 -2.9(16) .
N2 C1 N4 C4 -9.5(13) .
C1 C1 N4 Na2 -7.6(16) 4_665
N1 C1 N4 Na2 -178.9(6) .
N2 C1 N4 Na2 174.5(6) .
C1 C1 N4 Cd2 -7.6(16) 4_665
N1 C1 N4 Cd2 -178.9(6) .
N2 C1 N4 Cd2 174.5(6) .
N4 Na2 N4 N3 72.9(14) 6
N4 Na2 N4 N3 0.0(16) 2_655
N4 Na2 N4 N3 -96.6(14) 3_665
N4 Na2 N4 N3 -143.7(15) 5_655
N4 Na2 N4 N3 166.5(16) 4_665
C1 Na2 N4 N3 48.3(15) 6
C1 Na2 N4 N3 24.4(15) 2_655
C1 Na2 N4 N3 -104.0(15) 3_665
C1 Na2 N4 N3 -111.6(14) 5_655
C1 Na2 N4 N3 167.7(16) 4_665
N4 Na2 N4 C1 -91.4(6) 6
N4 Na2 N4 C1 -164.2(6) 2_655
N4 Na2 N4 C1 99.2(7) 3_665
N4 Na2 N4 C1 52.1(6) 5_655
N4 Na2 N4 C1 2.3(5) 4_665
C1 Na2 N4 C1 -116.0(5) 6
C1 Na2 N4 C1 -139.8(7) 2_655
C1 Na2 N4 C1 91.8(5) 3_665
C1 Na2 N4 C1 84.2(10) 5_655
C1 Na2 N4 C1 3.5(7) 4_665
N4 Na2 N4 C4 92.6(10) 6
N4 Na2 N4 C4 19.8(11) 2_655
N4 Na2 N4 C4 -76.9(10) 3_665
N4 Na2 N4 C4 -123.9(10) 5_655
N4 Na2 N4 C4 -173.8(12) 4_665
C1 Na2 N4 C4 68.0(11) 6
C1 Na2 N4 C4 44.1(11) 2_655
C1 Na2 N4 C4 -84.3(11) 3_665
C1 Na2 N4 C4 -91.9(11) 5_655
C1 Na2 N4 C4 -172.6(11) 4_665
N4 Na2 N4 Cd2 0(100) 6
N4 Na2 N4 Cd2 0(100) 2_655
N4 Na2 N4 Cd2 0(89) 3_665
N4 Na2 N4 Cd2 0(83) 5_655
N4 Na2 N4 Cd2 0(100) 4_665
C1 Na2 N4 Cd2 0(100) 6
C1 Na2 N4 Cd2 0(100) 2_655
C1 Na2 N4 Cd2 0(93) 3_665
C1 Na2 N4 Cd2 0(34) 5_655
C1 Na2 N4 Cd2 0(100) 4_665
N4 Cd2 N4 N3 72.9(14) 6
N4 Cd2 N4 N3 0.0(16) 2_655
N4 Cd2 N4 N3 -96.6(14) 3_665
N4 Cd2 N4 N3 -143.7(15) 5_655
N4 Cd2 N4 N3 166.5(16) 4_665
N4 Cd2 N4 C1 -91.4(6) 6
N4 Cd2 N4 C1 -164.2(6) 2_655
N4 Cd2 N4 C1 99.2(7) 3_665
N4 Cd2 N4 C1 52.1(6) 5_655
N4 Cd2 N4 C1 2.3(5) 4_665
N4 Cd2 N4 C4 92.6(10) 6
N4 Cd2 N4 C4 19.8(11) 2_655
N4 Cd2 N4 C4 -76.9(10) 3_665
N4 Cd2 N4 C4 -123.9(10) 5_655
N4 Cd2 N4 C4 -173.8(12) 4_665
N4 Cd2 N4 Na2 0(100) 6
N4 Cd2 N4 Na2 0(100) 2_655
N4 Cd2 N4 Na2 0(89) 3_665
N4 Cd2 N4 Na2 0(83) 5_655
N4 Cd2 N4 Na2 0(100) 4_665
C1 C1 N1 N2 178.9(15) 4_665
N4 C1 N1 N2 -10.0(12) .
C1 C1 N1 C2 -167.0(15) 4_665
N4 C1 N1 C2 4.1(16) .
N2 C1 N1 C2 14.1(13) .
C1 C1 N1 Cd1 5.9(17) 4_665
N4 C1 N1 Cd1 177.0(5) .
N2 C1 N1 Cd1 -173.0(11) .
C1 C1 N1 Na1 5.9(17) 4_665
N4 C1 N1 Na1 177.0(5) .
N2 C1 N1 Na1 -173.0(11) .
N1 Cd1 N1 N2 -71.5(19) 5
N1 Cd1 N1 N2 -1(2) 3_565
N1 Cd1 N1 N2 144(2) 6_565
N1 Cd1 N1 N2 97.9(18) 2_665
N1 Cd1 N1 N2 -167(2) 4_665
N1 Cd1 N1 C1 94.0(7) 5
N1 Cd1 N1 C1 164.1(6) 3_565
N1 Cd1 N1 C1 -50.9(6) 6_565
N1 Cd1 N1 C1 -96.6(8) 2_665
N1 Cd1 N1 C1 -1.7(5) 4_665
N1 Cd1 N1 C2 -92.6(9) 5
N1 Cd1 N1 C2 -22.5(10) 3_565
N1 Cd1 N1 C2 122.4(10) 6_565
N1 Cd1 N1 C2 76.7(9) 2_665
N1 Cd1 N1 C2 171.6(11) 4_665
N1 Cd1 N1 Na1 0(100) 5
N1 Cd1 N1 Na1 0(100) 3_565
N1 Cd1 N1 Na1 0(25) 6_565
N1 Cd1 N1 Na1 0(100) 2_665
N1 Cd1 N1 Na1 0(100) 4_665
N1 Na1 N1 N2 -71.5(19) 5
N1 Na1 N1 N2 -1(2) 3_565
N1 Na1 N1 N2 144(2) 6_565
N1 Na1 N1 N2 97.9(18) 2_665
N1 Na1 N1 N2 -167(2) 4_665
N1 Na1 N1 C1 94.0(7) 5
N1 Na1 N1 C1 164.1(6) 3_565
N1 Na1 N1 C1 -50.9(6) 6_565
N1 Na1 N1 C1 -96.6(8) 2_665
N1 Na1 N1 C1 -1.7(5) 4_665
N1 Na1 N1 C2 -92.6(9) 5
N1 Na1 N1 C2 -22.5(10) 3_565
N1 Na1 N1 C2 122.4(10) 6_565
N1 Na1 N1 C2 76.7(9) 2_665
N1 Na1 N1 C2 171.6(11) 4_665
N1 Na1 N1 Cd1 0(100) 5
N1 Na1 N1 Cd1 0(100) 3_565
N1 Na1 N1 Cd1 0(25) 6_565
N1 Na1 N1 Cd1 0(100) 2_665
N1 Na1 N1 Cd1 0(100) 4_665
C1 N4 N3 N2 -5.5(14) .
C4 N4 N3 N2 150(3) .
Na2 N4 N3 N2 -170.5(10) .
Cd2 N4 N3 N2 -170.5(10) .
C1 N1 N2 N3 6.6(16) .
C2 N1 N2 N3 -152(3) .
Cd1 N1 N2 N3 173.0(12) .
Na1 N1 N2 N3 173.0(12) .
C2 N1 N2 C1 -158.6(18) .
Cd1 N1 N2 C1 166(2) .
Na1 N1 N2 C1 166(2) .
N4 N3 N2 N1 -0.8(19) .
N4 N3 N2 C1 3.9(10) .
C1 C1 N2 N1 -3(5) 4_665
N4 C1 N2 N1 170.4(12) .
C1 C1 N2 N3 -177(5) 4_665
N1 C1 N2 N3 -173.8(15) .
N4 C1 N2 N3 -3.4(9) .
N2 N1 C2 C3 18.9(16) .
C1 N1 C2 C3 -8(2) .
Cd1 N1 C2 C3 179.8(13) .
Na1 N1 C2 C3 179.8(13) .
N1 C2 C3 C4 11(3) .
C2 C3 C4 N4 -10(3) .
N3 N4 C4 C3 -23.6(17) .
C1 N4 C4 C3 6(2) .
Na2 N4 C4 C3 -178.7(14) .
Cd2 N4 C4 C3 -178.7(14) .
